data_7030327
loop_
_publ_author_name
'Klug, Christina M.'
'McDaniel, Ashley M.'
'Fiedler, Stephanie R.'
'Schulte, Kelsey A.'
'Newell, Brian S.'
'Shores, Matthew P.'

_publ_section_title
;
 Anion dependence in the spin-crossover properties of a Fe(II) podand
 complex.
;
_journal_issue 40
_journal_name_full 'Dalton transactions (Cambridge, England : 2003)'
_journal_page_first 12577
_journal_page_last 12585
_journal_paper_doi 10.1039/c2dt31213a
_journal_volume 41
_journal_year 2012
_chemical_formula_sum 'C27 H33 Br2 Fe N7 O3'
_chemical_formula_weight 719.27
_chemical_name_systematic
;

?

;
_space_group_IT_number 14
_symmetry_cell_setting monoclinic
_symmetry_space_group_name_Hall '-P 2ybc'
_symmetry_space_group_name_H-M 'P 1 21/c 1'
_atom_sites_solution_hydrogens geom
_atom_sites_solution_primary direct
_atom_sites_solution_secondary difmap
_audit_creation_method SHELXL-97
_cell_angle_alpha 90.00
_cell_angle_beta 96.513(2)
_cell_angle_gamma 90.00
_cell_formula_units_Z 4
_cell_length_a 10.2839(5)
_cell_length_b 14.5320(7)
_cell_length_c 19.9842(9)
_cell_measurement_reflns_used 9949
_cell_measurement_temperature 120(2)
_cell_measurement_theta_max 25.27
_cell_measurement_theta_min 2.73
_cell_volume 2967.3(2)
_computing_cell_refinement 'Bruker SMART'
_computing_data_collection 'Bruker SMART'
_computing_data_reduction 'Bruker SAINT'
_computing_molecular_graphics 'Bruker SHELXTL'
_computing_publication_material 'Bruker SHELXTL'
_computing_structure_refinement 'SHELXL-97 (Sheldrick, 1997)'
_computing_structure_solution 'SHELXS-97 (Sheldrick, 1990)'
_diffrn_ambient_temperature 120(2)
_diffrn_measured_fraction_theta_full 0.998
_diffrn_measured_fraction_theta_max 0.998
_diffrn_measurement_device_type 'CCD area detector'
_diffrn_measurement_method 'phi and omega scans'
_diffrn_radiation_monochromator graphite
_diffrn_radiation_source 'fine-focus sealed tube'
_diffrn_radiation_type MoK\a
_diffrn_radiation_wavelength 0.71073
_diffrn_reflns_av_R_equivalents 0.0793
_diffrn_reflns_av_sigmaI/netI 0.0564
_diffrn_reflns_limit_h_max 13
_diffrn_reflns_limit_h_min -13
_diffrn_reflns_limit_k_max 18
_diffrn_reflns_limit_k_min -18
_diffrn_reflns_limit_l_max 25
_diffrn_reflns_limit_l_min -25
_diffrn_reflns_number 45940
_diffrn_reflns_theta_full 27.48
_diffrn_reflns_theta_max 27.48
_diffrn_reflns_theta_min 2.80
_exptl_absorpt_coefficient_mu 3.243
_exptl_absorpt_correction_T_max 0.9005
_exptl_absorpt_correction_T_min 0.2834
_exptl_absorpt_correction_type multi-scan
_exptl_absorpt_process_details SADABS,Bruker(2000)
_exptl_crystal_colour red
_exptl_crystal_density_diffrn 1.610
_exptl_crystal_density_method 'not measured'
_exptl_crystal_description plates
_exptl_crystal_F_000 1456
_exptl_crystal_size_max 0.52
_exptl_crystal_size_mid 0.04
_exptl_crystal_size_min 0.03
_refine_diff_density_max 1.152
_refine_diff_density_min -0.550
_refine_diff_density_rms 0.090
_refine_ls_extinction_method none
_refine_ls_goodness_of_fit_ref 1.010
_refine_ls_hydrogen_treatment constr
_refine_ls_matrix_type full
_refine_ls_number_parameters 372
_refine_ls_number_reflns 6790
_refine_ls_number_restraints 6
_refine_ls_restrained_S_all 1.011
_refine_ls_R_factor_all 0.0877
_refine_ls_R_factor_gt 0.0420
_refine_ls_shift/su_max 0.006
_refine_ls_shift/su_mean 0.000
_refine_ls_structure_factor_coef Fsqd
_refine_ls_weighting_details 'calc w=1/[\s^2^(Fo^2^)+(0.0357P)^2^+4.2495P] where P=(Fo^2^+2Fc^2^)/3'
_refine_ls_weighting_scheme calc
_refine_ls_wR_factor_gt 0.0840
_refine_ls_wR_factor_ref 0.0993
_reflns_number_gt 4504
_reflns_number_total 6790
_reflns_threshold_expression >2sigma(I)
_cod_data_source_file c2dt31213a.txt
_cod_data_source_block msn254
_cod_depositor_comments
;
The following automatic conversions were performed:

'_symmetry_cell_setting' value 'Monoclinic' changed to 'monoclinic'
according to
/usr/data/users/saulius/automatic-downloads/retrospective/RSC/lib/dictionaries/cif_core.dic
dictionary named 'cif_core.dic' version 2.4.2 from 2011-04-26.

Automatic conversion script
Id: cif_fix_values 2281 2013-09-26 08:29:07Z andrius 
;
_cod_original_sg_symbol_H-M P2(1)/c
_cod_database_code 7030327

loop_
_symmetry_equiv_pos_as_xyz
'x, y, z'
'-x, y+1/2, -z+1/2'
'-x, -y, -z'
'x, -y-1/2, z-1/2'

loop_
_atom_site_label
_atom_site_type_symbol
_atom_site_fract_x
_atom_site_fract_y
_atom_site_fract_z
_atom_site_U_iso_or_equiv
_atom_site_adp_type
_atom_site_occupancy
_atom_site_symmetry_multiplicity
_atom_site_calc_flag
_atom_site_refinement_flags
_atom_site_disorder_assembly
_atom_site_disorder_group
Fe1 Fe 0.29835(4) 0.61032(3) 0.32256(2) 0.02247(13) Uani 1 1 d . . .
N1 N 0.1404(3) 0.6126(2) 0.38400(14) 0.0240(6) Uani 1 1 d . . .
C1 C 0.3963(4) 0.7466(3) 0.4780(2) 0.0372(9) Uani 1 1 d . . .
H1A H 0.3768 0.7569 0.5248 0.045 Uiso 1 1 calc R . .
H1B H 0.4702 0.7871 0.4697 0.045 Uiso 1 1 calc R . .
O1 O 0.4428(3) 0.5308(3) 0.09290(17) 0.0759(11) Uani 1 1 d . . .
H1C H 0.3774 0.5166 0.0658 0.114 Uiso 1 1 calc R . .
Br1A Br 0.2355(2) 0.35234(9) 0.07827(15) 0.0508(5) Uani 0.847(8) 1 d P A 1
Br1B Br 0.2681(7) 0.3362(5) 0.1071(6) 0.0420(18) Uani 0.153(8) 1 d PU A 2
N2 N 0.2871(3) 0.4612(2) 0.36497(13) 0.0239(6) Uani 1 1 d . . .
O2 O 0.0358(2) 0.37290(17) 0.19060(13) 0.0373(6) Uani 1 1 d . . .
H2A H 0.0833 0.3586 0.1607 0.056 Uiso 1 1 calc R . .
C2 C 0.4350(4) 0.6462(3) 0.46947(19) 0.0354(9) Uani 1 1 d . . .
H2B H 0.5168 0.6324 0.4988 0.043 Uiso 1 1 calc R . .
H2C H 0.3653 0.6051 0.4825 0.043 Uiso 1 1 calc R . .
Br2 Br 0.79666(3) 0.44491(3) 0.407386(19) 0.03299(11) Uani 1 1 d . . .
O3 O 0.5645(2) 0.32106(17) 0.33203(13) 0.0343(6) Uani 1 1 d . . .
H3A H 0.6283 0.3433 0.3568 0.052 Uiso 1 1 calc R . .
N3 N 0.2847(3) 0.75098(19) 0.29122(15) 0.0255(7) Uani 1 1 d . . .
C3 C 0.5697(3) 0.6387(3) 0.3821(2) 0.0352(9) Uani 1 1 d . . .
H3B H 0.6409 0.6510 0.4155 0.042 Uiso 1 1 calc R . .
N4 N 0.1510(3) 0.6068(2) 0.22991(14) 0.0241(6) Uani 1 1 d . . .
C4 C 0.5925(3) 0.6288(3) 0.3120(2) 0.0345(9) Uani 1 1 d . . .
N5 N 0.4541(3) 0.6307(2) 0.39881(15) 0.0282(7) Uani 1 1 d . . .
C5 C 0.7183(4) 0.6405(3) 0.2946(3) 0.0459(11) Uani 1 1 d . . .
H5A H 0.7876 0.6592 0.3273 0.055 Uiso 1 1 calc R . .
N6 N 0.4900(3) 0.6049(2) 0.26726(16) 0.0315(7) Uani 1 1 d . . .
C6 C 0.7405(4) 0.6247(3) 0.2294(3) 0.0501(13) Uani 1 1 d . . .
H6A H 0.8255 0.6331 0.2161 0.060 Uiso 1 1 calc R . .
N7 N 0.2815(3) 0.7698(2) 0.43121(15) 0.0323(7) Uani 1 1 d . . .
C7 C 0.6385(4) 0.5964(3) 0.1829(2) 0.0439(11) Uani 1 1 d . . .
H7A H 0.6531 0.5823 0.1379 0.053 Uiso 1 1 calc R . .
C8 C 0.5136(4) 0.5890(2) 0.2034(2) 0.0348(9) Uani 1 1 d . . .
C9 C 0.4007(4) 0.5627(3) 0.1535(2) 0.0465(11) Uani 1 1 d . . .
H9A H 0.3493 0.5139 0.1729 0.056 Uiso 1 1 calc R . .
H9B H 0.3430 0.6168 0.1439 0.056 Uiso 1 1 calc R . .
C10 C 0.2901(4) 0.8513(3) 0.3896(2) 0.0344(9) Uani 1 1 d . . .
H10A H 0.3426 0.8990 0.4158 0.041 Uiso 1 1 calc R . .
H10B H 0.2013 0.8765 0.3770 0.041 Uiso 1 1 calc R . .
C11 C 0.3528(3) 0.8289(2) 0.32631(19) 0.0317(9) Uani 1 1 d . . .
H11A H 0.3480 0.8832 0.2963 0.038 Uiso 1 1 calc R . .
H11B H 0.4462 0.8132 0.3384 0.038 Uiso 1 1 calc R . .
C12 C 0.2082(3) 0.7676(2) 0.23781(18) 0.0275(8) Uani 1 1 d . . .
H12A H 0.1966 0.8290 0.2219 0.033 Uiso 1 1 calc R . .
C13 C 0.1385(3) 0.6921(3) 0.20105(18) 0.0274(8) Uani 1 1 d . . .
C14 C 0.0681(3) 0.7075(3) 0.13938(19) 0.0339(9) Uani 1 1 d . . .
H14A H 0.0610 0.7679 0.1211 0.041 Uiso 1 1 calc R . .
C15 C 0.0078(4) 0.6346(3) 0.10427(19) 0.0355(9) Uani 1 1 d . . .
H15A H -0.0378 0.6433 0.0607 0.043 Uiso 1 1 calc R . .
C16 C 0.0153(3) 0.5486(3) 0.13384(18) 0.0324(9) Uani 1 1 d . . .
H16A H -0.0279 0.4976 0.1114 0.039 Uiso 1 1 calc R . .
C17 C 0.0860(3) 0.5372(2) 0.19649(17) 0.0263(8) Uani 1 1 d . . .
C18 C 0.0960(4) 0.4441(3) 0.23074(18) 0.0323(8) Uani 1 1 d . . .
H18A H 0.1895 0.4288 0.2427 0.039 Uiso 1 1 calc R . .
H18B H 0.0548 0.4479 0.2731 0.039 Uiso 1 1 calc R . .
C19 C 0.1547(3) 0.7498(3) 0.45307(18) 0.0312(8) Uani 1 1 d . . .
H19A H 0.1103 0.8081 0.4624 0.037 Uiso 1 1 calc R . .
H19B H 0.1666 0.7135 0.4952 0.037 Uiso 1 1 calc R . .
C20 C 0.0702(3) 0.6961(2) 0.39926(18) 0.0283(8) Uani 1 1 d . . .
H20A H -0.0141 0.6798 0.4156 0.034 Uiso 1 1 calc R . .
H20B H 0.0518 0.7340 0.3581 0.034 Uiso 1 1 calc R . .
C21 C 0.1134(3) 0.5387(2) 0.41279(17) 0.0245(8) Uani 1 1 d . . .
H21A H 0.0427 0.5374 0.4395 0.029 Uiso 1 1 calc R . .
C22A C 0.1900(3) 0.4549(2) 0.40541(16) 0.0236(7) Uani 1 1 d . . .
C23 C 0.1638(3) 0.3766(2) 0.44049(19) 0.0296(8) Uani 1 1 d . . .
H23A H 0.0946 0.3757 0.4682 0.035 Uiso 1 1 calc R . .
C24 C 0.2404(3) 0.2991(3) 0.43460(19) 0.0318(9) Uani 1 1 d . . .
H24A H 0.2250 0.2439 0.4580 0.038 Uiso 1 1 calc R . .
C25 C 0.3395(3) 0.3045(2) 0.39388(18) 0.0275(8) Uani 1 1 d . . .
H25A H 0.3935 0.2525 0.3889 0.033 Uiso 1 1 calc R . .
C26 C 0.3608(3) 0.3853(3) 0.36024(17) 0.0260(8) Uani 1 1 d . . .
C27 C 0.4697(4) 0.3902(3) 0.3159(2) 0.0397(10) Uani 1 1 d . . .
H27A H 0.4325 0.3834 0.2682 0.048 Uiso 1 1 calc R . .
H27B H 0.5121 0.4513 0.3210 0.048 Uiso 1 1 calc R . .

loop_
_atom_site_aniso_label
_atom_site_aniso_U_11
_atom_site_aniso_U_22
_atom_site_aniso_U_33
_atom_site_aniso_U_23
_atom_site_aniso_U_13
_atom_site_aniso_U_12
Fe1 0.0159(2) 0.0257(3) 0.0268(3) 0.0044(2) 0.00679(19) -0.0007(2)
N1 0.0175(14) 0.0304(16) 0.0246(15) -0.0016(13) 0.0043(12) -0.0001(12)
C1 0.032(2) 0.041(2) 0.038(2) -0.0010(19) -0.0014(18) -0.0097(18)
O1 0.066(2) 0.115(3) 0.052(2) -0.017(2) 0.0276(17) 0.016(2)
Br1A 0.0567(6) 0.0386(4) 0.0603(11) -0.0148(5) 0.0202(7) 0.0032(4)
Br1B 0.038(2) 0.043(2) 0.046(3) -0.007(2) 0.011(2) 0.0035(14)
N2 0.0178(14) 0.0320(17) 0.0226(15) -0.0004(13) 0.0056(12) -0.0032(12)
O2 0.0385(15) 0.0343(15) 0.0387(16) -0.0059(12) 0.0020(12) -0.0112(12)
C2 0.029(2) 0.042(2) 0.034(2) 0.0043(18) -0.0038(17) -0.0094(17)
Br2 0.02863(19) 0.0320(2) 0.0382(2) 0.00237(17) 0.00332(15) -0.00189(16)
O3 0.0234(13) 0.0298(14) 0.0511(17) -0.0022(13) 0.0096(12) 0.0051(11)
N3 0.0194(14) 0.0254(16) 0.0332(17) 0.0038(13) 0.0102(13) -0.0015(12)
C3 0.0205(19) 0.033(2) 0.050(3) 0.0129(19) -0.0032(17) -0.0041(15)
N4 0.0197(14) 0.0257(16) 0.0281(16) 0.0028(13) 0.0079(12) 0.0013(12)
C4 0.0209(18) 0.032(2) 0.052(3) 0.0153(19) 0.0096(17) 0.0049(15)
N5 0.0218(15) 0.0300(17) 0.0330(17) 0.0086(14) 0.0032(13) -0.0043(12)
C5 0.025(2) 0.046(3) 0.069(3) 0.017(2) 0.017(2) -0.0005(18)
N6 0.0254(16) 0.0284(17) 0.043(2) 0.0114(15) 0.0136(14) 0.0057(13)
C6 0.032(2) 0.036(2) 0.088(4) 0.019(2) 0.031(2) 0.0070(19)
N7 0.0258(16) 0.0354(18) 0.0352(18) 0.0082(15) 0.0011(14) -0.0073(13)
C7 0.049(3) 0.029(2) 0.061(3) 0.014(2) 0.034(2) 0.0142(19)
C8 0.038(2) 0.0235(19) 0.046(2) 0.0116(18) 0.0201(19) 0.0100(16)
C9 0.049(3) 0.055(3) 0.039(2) -0.001(2) 0.022(2) 0.012(2)
C10 0.033(2) 0.029(2) 0.042(2) 0.0020(18) 0.0079(18) -0.0071(16)
C11 0.0249(18) 0.028(2) 0.043(2) 0.0065(17) 0.0051(17) -0.0075(15)
C12 0.0213(17) 0.0279(19) 0.036(2) 0.0083(16) 0.0150(16) 0.0033(15)
C13 0.0213(17) 0.033(2) 0.030(2) 0.0031(16) 0.0113(15) 0.0048(15)
C14 0.031(2) 0.035(2) 0.037(2) 0.0042(18) 0.0106(17) 0.0111(17)
C15 0.033(2) 0.045(3) 0.028(2) 0.0007(18) 0.0021(17) 0.0131(18)
C16 0.0285(19) 0.038(2) 0.031(2) -0.0037(18) 0.0041(16) 0.0038(17)
C17 0.0237(18) 0.030(2) 0.0264(19) -0.0009(15) 0.0074(15) 0.0031(15)
C18 0.034(2) 0.033(2) 0.029(2) -0.0007(17) 0.0002(16) -0.0048(17)
C19 0.031(2) 0.031(2) 0.033(2) -0.0003(17) 0.0110(16) 0.0004(16)
C20 0.0213(18) 0.029(2) 0.036(2) 0.0027(17) 0.0097(15) 0.0019(15)
C21 0.0182(16) 0.029(2) 0.0278(19) -0.0023(15) 0.0082(14) -0.0053(14)
C22A 0.0199(16) 0.0289(19) 0.0229(18) -0.0017(15) 0.0062(14) -0.0057(14)
C23 0.0249(18) 0.032(2) 0.033(2) -0.0011(17) 0.0088(16) -0.0104(15)
C24 0.031(2) 0.024(2) 0.040(2) 0.0014(17) 0.0043(17) -0.0083(16)
C25 0.0230(18) 0.0248(19) 0.034(2) -0.0065(16) -0.0006(15) -0.0022(15)
C26 0.0206(17) 0.032(2) 0.0251(19) -0.0027(16) 0.0019(14) 0.0021(15)
C27 0.028(2) 0.050(3) 0.042(2) 0.010(2) 0.0134(18) 0.0106(19)

loop_
_atom_type_symbol
_atom_type_description
_atom_type_scat_dispersion_real
_atom_type_scat_dispersion_imag
_atom_type_scat_source
C C 0.0033 0.0016 'International Tables Vol C Tables 4.2.6.8 and 6.1.1.4'
H H 0.0000 0.0000 'International Tables Vol C Tables 4.2.6.8 and 6.1.1.4'
N N 0.0061 0.0033 'International Tables Vol C Tables 4.2.6.8 and 6.1.1.4'
O O 0.0106 0.0060 'International Tables Vol C Tables 4.2.6.8 and 6.1.1.4'
Fe Fe 0.3463 0.8444 'International Tables Vol C Tables 4.2.6.8 and 6.1.1.4'
Br Br -0.2901 2.4595 'International Tables Vol C Tables 4.2.6.8 and 6.1.1.4'

loop_
_geom_angle_atom_site_label_1
_geom_angle_atom_site_label_2
_geom_angle_atom_site_label_3
_geom_angle
N5 Fe1 N3 95.58(11)
N5 Fe1 N1 98.46(11)
N3 Fe1 N1 97.13(11)
N5 Fe1 N4 169.54(11)
N3 Fe1 N4 76.43(11)
N1 Fe1 N4 89.33(10)
N5 Fe1 N2 86.14(10)
N3 Fe1 N2 171.72(10)
N1 Fe1 N2 74.59(10)
N4 Fe1 N2 102.74(10)
N5 Fe1 N6 74.74(11)
N3 Fe1 N6 85.74(10)
N1 Fe1 N6 172.89(11)
N4 Fe1 N6 97.67(10)
N2 Fe1 N6 102.52(10)
C21 N1 C20 118.1(3)
C21 N1 Fe1 117.9(2)
C20 N1 Fe1 123.8(2)
N7 C1 C2 110.6(3)
C26 N2 C22A 116.4(3)
C26 N2 Fe1 133.0(2)
C22A N2 Fe1 110.4(2)
N5 C2 C1 108.7(3)
C12 N3 C11 118.0(3)
C12 N3 Fe1 116.1(2)
C11 N3 Fe1 125.9(2)
N5 C3 C4 120.0(3)
C17 N4 C13 117.0(3)
C17 N4 Fe1 132.3(2)
C13 N4 Fe1 110.4(2)
N6 C4 C5 123.1(4)
N6 C4 C3 117.8(3)
C5 C4 C3 119.1(4)
C3 N5 C2 118.0(3)
C3 N5 Fe1 118.7(3)
C2 N5 Fe1 123.0(2)
C6 C5 C4 118.7(4)
C8 N6 C4 117.5(3)
C8 N6 Fe1 134.2(3)
C4 N6 Fe1 108.1(2)
C5 C6 C7 119.6(4)
C19 N7 C10 116.7(3)
C19 N7 C1 116.7(3)
C10 N7 C1 117.2(3)
C6 C7 C8 118.6(4)
N6 C8 C7 122.4(4)
N6 C8 C9 117.9(3)
C7 C8 C9 119.7(4)
O1 C9 C8 111.5(3)
N7 C10 C11 111.1(3)
N3 C11 C10 109.8(3)
N3 C12 C13 120.0(3)
N4 C13 C14 122.7(3)
N4 C13 C12 116.8(3)
C14 C13 C12 120.5(3)
C13 C14 C15 119.5(4)
C14 C15 C16 118.6(4)
C15 C16 C17 119.5(4)
N4 C17 C16 122.6(3)
N4 C17 C18 116.3(3)
C16 C17 C18 121.1(3)
O2 C18 C17 113.3(3)
N7 C19 C20 110.5(3)
N1 C20 C19 108.6(3)
N1 C21 C22A 120.8(3)
N2 C22A C23 123.9(3)
N2 C22A C21 116.3(3)
C23 C22A C21 119.8(3)
C22A C23 C24 118.8(3)
C25 C24 C23 118.0(3)
C24 C25 C26 120.3(3)
N2 C26 C25 122.6(3)
N2 C26 C27 117.7(3)
C25 C26 C27 119.7(3)
O3 C27 C26 111.8(3)

loop_
_geom_bond_atom_site_label_1
_geom_bond_atom_site_label_2
_geom_bond_distance
Fe1 N5 2.103(3)
Fe1 N3 2.138(3)
Fe1 N1 2.144(3)
Fe1 N4 2.256(3)
Fe1 N2 2.335(3)
Fe1 N6 2.368(3)
N1 C21 1.264(4)
N1 C20 1.462(4)
C1 N7 1.460(5)
C1 C2 1.527(5)
O1 C9 1.409(5)
N2 C26 1.348(4)
N2 C22A 1.357(4)
O2 C18 1.409(4)
C2 N5 1.465(5)
O3 C27 1.412(4)
N3 C12 1.275(4)
N3 C11 1.467(4)
C3 N5 1.276(4)
C3 C4 1.453(6)
N4 C17 1.347(4)
N4 C13 1.367(4)
C4 N6 1.349(5)
C4 C5 1.388(5)
C5 C6 1.368(7)
N6 C8 1.346(5)
C6 C7 1.382(6)
N7 C19 1.451(4)
N7 C10 1.455(5)
C7 C8 1.396(5)
C8 C9 1.492(6)
C10 C11 1.520(5)
C12 C13 1.461(5)
C13 C14 1.375(5)
C14 C15 1.379(5)
C15 C16 1.381(5)
C16 C17 1.385(5)
C17 C18 1.514(5)
C19 C20 1.519(5)
C21 C22A 1.466(5)
C22A C23 1.379(5)
C23 C24 1.387(5)
C24 C25 1.377(5)
C25 C26 1.382(5)
C26 C27 1.506(5)
